data_7060399
loop_
_publ_author_name
'Ye, Rong'
'Sun, Jing'
'Han, Ying'
'Yan, Chao-Guo'

_publ_section_title
;
 Molecular diversity of TEMPO-mediated cycloaddition of ketohydrazones and
 3-phenacylideneoxindoles
;
_journal_issue 11
_journal_name_full 'New Journal of Chemistry'
_journal_page_first 5075
_journal_page_last 5080
_journal_paper_doi 10.1039/D0NJ06036D
_journal_volume 45
_journal_year 2021
_chemical_formula_moiety 'C40 H32 Cl N3 O3'
_chemical_formula_sum 'C40 H32 Cl N3 O3'
_chemical_formula_weight 638.13
_space_group_crystal_system monoclinic
_space_group_IT_number 14
_space_group_name_Hall '-P 2yn'
_space_group_name_H-M_alt 'P 1 21/n 1'
_atom_sites_solution_hydrogens geom
_audit_creation_method SHELXL-2014/7
_audit_update_record
;
2020-09-24 deposited with the CCDC.	2021-02-11 downloaded from the CCDC.
;
_cell_angle_alpha 90
_cell_angle_beta 98.734(4)
_cell_angle_gamma 90
_cell_formula_units_Z 4
_cell_length_a 9.5960(10)
_cell_length_b 15.5753(15)
_cell_length_c 22.487(2)
_cell_measurement_reflns_used 9392
_cell_measurement_temperature 273(2)
_cell_measurement_theta_max 24.51
_cell_measurement_theta_min 2.25
_cell_volume 3321.9(6)
_computing_cell_refinement 'Bruker SAINT'
_computing_data_collection 'Bruker APEX2'
_computing_data_reduction 'Bruker SAINT'
_computing_molecular_graphics 'Bruker SHELXTL'
_computing_publication_material 'Bruker SHELXTL'
_computing_structure_refinement 'SHELXL-2014/7 (Sheldrick, 2014)'
_computing_structure_solution 'SHELXS-97 (Sheldrick 2008)'
_diffrn_ambient_temperature 273(2)
_diffrn_measured_fraction_theta_full 0.997
_diffrn_measured_fraction_theta_max 0.997
_diffrn_measurement_device_type 'CCD area detector'
_diffrn_measurement_method 'phi and omega scans'
_diffrn_radiation_source 'fine-focus sealed tube'
_diffrn_radiation_type MoK\a
_diffrn_radiation_wavelength 0.71073
_diffrn_reflns_av_R_equivalents 0.0490
_diffrn_reflns_av_unetI/netI 0.0492
_diffrn_reflns_Laue_measured_fraction_full 0.997
_diffrn_reflns_Laue_measured_fraction_max 0.997
_diffrn_reflns_limit_h_max 11
_diffrn_reflns_limit_h_min -11
_diffrn_reflns_limit_k_max 19
_diffrn_reflns_limit_k_min -16
_diffrn_reflns_limit_l_max 27
_diffrn_reflns_limit_l_min -26
_diffrn_reflns_number 32043
_diffrn_reflns_point_group_measured_fraction_full 0.997
_diffrn_reflns_point_group_measured_fraction_max 0.997
_diffrn_reflns_theta_full 25.242
_diffrn_reflns_theta_max 25.999
_diffrn_reflns_theta_min 2.459
_exptl_absorpt_coefficient_mu 0.158
_exptl_absorpt_correction_T_max 0.7456
_exptl_absorpt_correction_T_min 0.6697
_exptl_absorpt_correction_type multi-scan
_exptl_absorpt_process_details sadabs
_exptl_crystal_colour yellow
_exptl_crystal_density_diffrn 1.276
_exptl_crystal_description block
_exptl_crystal_F_000 1336
_exptl_crystal_size_max 0.240
_exptl_crystal_size_mid 0.200
_exptl_crystal_size_min 0.180
_refine_diff_density_max 0.151
_refine_diff_density_min -0.330
_refine_diff_density_rms 0.044
_refine_ls_extinction_method none
_refine_ls_goodness_of_fit_ref 1.007
_refine_ls_hydrogen_treatment constr
_refine_ls_matrix_type full
_refine_ls_number_parameters 425
_refine_ls_number_reflns 6515
_refine_ls_number_restraints 0
_refine_ls_restrained_S_all 1.007
_refine_ls_R_factor_all 0.1026
_refine_ls_R_factor_gt 0.0519
_refine_ls_shift/su_max 0.000
_refine_ls_shift/su_mean 0.000
_refine_ls_structure_factor_coef Fsqd
_refine_ls_weighting_details 'w=1/[\s^2^(Fo^2^)+(0.0557P)^2^+0.8660P] where P=(Fo^2^+2Fc^2^)/3'
_refine_ls_weighting_scheme calc
_refine_ls_wR_factor_gt 0.1073
_refine_ls_wR_factor_ref 0.1285
_reflns_Friedel_coverage 0.000
_reflns_number_gt 4024
_reflns_number_total 6515
_reflns_threshold_expression 'I > 2\s(I)'
_cod_data_source_file d0nj06036d2.cif
_cod_data_source_block 1g
_cod_depositor_comments 'Adding full bibliography for 7060394--7060404.cif.'
_cod_original_cell_volume 3322.0(6)
_cod_original_sg_symbol_H-M 'P 21/n'
_cod_database_code 7060399
_shelx_shelxl_version_number 2014/7
_shelx_space_group_comment
; 
The symmetry employed for this shelxl refinement is uniquely defined 
by the following loop, which should always be used as a source of 
symmetry information in preference to the above space-group names. 
They are only intended as comments. 
;
_shelx_estimated_absorpt_t_min 0.963
_shelx_estimated_absorpt_t_max 0.972

loop_
_space_group_symop_operation_xyz
'x, y, z'
'-x+1/2, y+1/2, -z+1/2'
'-x, -y, -z'
'x-1/2, -y-1/2, z-1/2'

loop_
_atom_site_label
_atom_site_type_symbol
_atom_site_fract_x
_atom_site_fract_y
_atom_site_fract_z
_atom_site_U_iso_or_equiv
_atom_site_adp_type
_atom_site_occupancy
_atom_site_site_symmetry_order
_atom_site_calc_flag
_atom_site_refinement_flags_posn
_atom_site_refinement_flags_adp
_atom_site_refinement_flags_occupancy
_atom_site_disorder_assembly
_atom_site_disorder_group
C1 C 0.2051(2) 0.93861(12) 0.01194(9) 0.0416(5) Uani 1 1 d . . . . .
C2 C 0.3085(2) 1.00176(13) 0.01832(10) 0.0502(5) Uani 1 1 d . . . . .
H2 H 0.3718 1.0051 0.0539 0.060 Uiso 1 1 calc R U . . .
C3 C 0.3189(2) 1.05952(14) -0.02732(11) 0.0601(6) Uani 1 1 d . . . . .
H3 H 0.3896 1.1009 -0.0225 0.072 Uiso 1 1 calc R U . . .
C4 C 0.2250(3) 1.05606(15) -0.07983(11) 0.0604(6) Uani 1 1 d . . . . .
H4 H 0.2318 1.0950 -0.1106 0.072 Uiso 1 1 calc R U . . .
C5 C 0.1211(2) 0.99477(14) -0.08661(10) 0.0542(6) Uani 1 1 d . . . . .
H5 H 0.0568 0.9934 -0.1220 0.065 Uiso 1 1 calc R U . . .
C6 C 0.1095(2) 0.93453(13) -0.04190(9) 0.0451(5) Uani 1 1 d . . . . .
C7 C -0.0006(2) 0.86587(14) -0.05118(10) 0.0540(6) Uani 1 1 d . . . . .
H7A H -0.0249 0.8540 -0.0938 0.065 Uiso 1 1 calc R U . . .
H7B H -0.0850 0.8858 -0.0365 0.065 Uiso 1 1 calc R U . . .
C8 C 0.0513(2) 0.78408(13) -0.01834(9) 0.0503(5) Uani 1 1 d . . . . .
H8A H 0.1325 0.7621 -0.0345 0.060 Uiso 1 1 calc R U . . .
H8B H -0.0222 0.7408 -0.0242 0.060 Uiso 1 1 calc R U . . .
C9 C 0.0917(2) 0.80279(12) 0.04844(8) 0.0390(5) Uani 1 1 d . . . . .
H9 H 0.0058 0.8215 0.0633 0.047 Uiso 1 1 calc R U . . .
C10 C 0.1962(2) 0.87485(12) 0.06009(9) 0.0382(5) Uani 1 1 d . . . . .
C11 C 0.3767(3) 0.82225(14) 0.26244(10) 0.0569(6) Uani 1 1 d . . . . .
H11 H 0.2892 0.8054 0.2715 0.068 Uiso 1 1 calc R U . . .
C12 C 0.4914(3) 0.83066(19) 0.30805(11) 0.0810(8) Uani 1 1 d . . . . .
H12 H 0.4806 0.8191 0.3477 0.097 Uiso 1 1 calc R U . . .
C13 C 0.6201(3) 0.8558(2) 0.29490(15) 0.0985(10) Uani 1 1 d . . . . .
H13 H 0.6966 0.8613 0.3255 0.118 Uiso 1 1 calc R U . . .
C14 C 0.6357(3) 0.8728(2) 0.23692(14) 0.0932(10) Uani 1 1 d . . . . .
H14 H 0.7231 0.8898 0.2280 0.112 Uiso 1 1 calc R U . . .
C15 C 0.5239(2) 0.86503(16) 0.19159(11) 0.0639(7) Uani 1 1 d . . . . .
H15 H 0.5357 0.8774 0.1522 0.077 Uiso 1 1 calc R U . . .
C16 C 0.3939(2) 0.83907(12) 0.20374(9) 0.0421(5) Uani 1 1 d . . . . .
C17 C -0.0939(3) 0.64530(19) 0.35150(12) 0.0734(7) Uani 1 1 d . . . . .
H17 H -0.1416 0.5949 0.3391 0.088 Uiso 1 1 calc R U . . .
C18 C -0.0680(3) 0.6654(2) 0.41131(14) 0.0911(9) Uani 1 1 d . . . . .
H18 H -0.0985 0.6286 0.4393 0.109 Uiso 1 1 calc R U . . .
C19 C 0.0015(4) 0.7381(2) 0.43013(13) 0.0923(10) Uani 1 1 d . . . . .
H19 H 0.0205 0.7507 0.4710 0.111 Uiso 1 1 calc R U . . .
C20 C 0.0445(3) 0.7940(2) 0.38889(14) 0.0930(10) Uani 1 1 d . . . . .
H20 H 0.0920 0.8443 0.4017 0.112 Uiso 1 1 calc R U . . .
C21 C 0.0163(3) 0.77433(18) 0.32850(11) 0.0717(7) Uani 1 1 d . . . . .
H21 H 0.0424 0.8124 0.3003 0.086 Uiso 1 1 calc R U . . .
C22 C -0.0500(2) 0.69891(15) 0.30974(10) 0.0521(6) Uani 1 1 d . . . . .
C23 C -0.0803(2) 0.67740(16) 0.24426(10) 0.0574(6) Uani 1 1 d . . . . .
H23A H -0.1100 0.6179 0.2399 0.069 Uiso 1 1 calc R U . . .
H23B H -0.1580 0.7127 0.2255 0.069 Uiso 1 1 calc R U . . .
C24 C 0.0582(2) 0.76214(13) 0.17975(8) 0.0412(5) Uani 1 1 d . . . . .
C25 C 0.1947(2) 0.74997(12) 0.15228(8) 0.0375(5) Uani 1 1 d . . . . .
C26 C 0.2602(2) 0.67286(12) 0.18715(8) 0.0403(5) Uani 1 1 d . . . . .
C27 C 0.3897(2) 0.63492(13) 0.18839(9) 0.0483(5) Uani 1 1 d . . . . .
H27 H 0.4565 0.6579 0.1670 0.058 Uiso 1 1 calc R U . . .
C28 C 0.4177(2) 0.56114(14) 0.22262(11) 0.0577(6) Uani 1 1 d . . . . .
C29 C 0.3207(3) 0.52643(15) 0.25467(11) 0.0670(7) Uani 1 1 d . . . . .
H29 H 0.3427 0.4769 0.2772 0.080 Uiso 1 1 calc R U . . .
C30 C 0.1900(3) 0.56491(14) 0.25362(10) 0.0601(6) Uani 1 1 d . . . . .
H30 H 0.1233 0.5419 0.2751 0.072 Uiso 1 1 calc R U . . .
C31 C 0.1620(2) 0.63847(13) 0.21960(9) 0.0451(5) Uani 1 1 d . . . . .
C32 C 0.1469(2) 0.72381(12) 0.08539(8) 0.0367(5) Uani 1 1 d . . . . .
H32 H 0.0698 0.6823 0.0840 0.044 Uiso 1 1 calc R U . . .
C33 C 0.2667(2) 0.68171(12) 0.05890(8) 0.0397(5) Uani 1 1 d . . . . .
C34 C 0.2482(2) 0.59334(12) 0.03416(9) 0.0426(5) Uani 1 1 d . . . . .
C35 C 0.3158(3) 0.57086(15) -0.01343(11) 0.0638(7) Uani 1 1 d . . . . .
H35 H 0.3716 0.6114 -0.0290 0.077 Uiso 1 1 calc R U . . .
C36 C 0.3033(3) 0.48990(15) -0.03873(11) 0.0659(7) Uani 1 1 d . . . . .
H36 H 0.3485 0.4767 -0.0713 0.079 Uiso 1 1 calc R U . . .
C37 C 0.2236(2) 0.42937(14) -0.01536(11) 0.0554(6) Uani 1 1 d . . . . .
C38 C 0.2710(3) 0.32221(17) -0.08568(13) 0.0809(8) Uani 1 1 d . . . . .
H38A H 0.2423 0.3592 -0.1195 0.121 Uiso 1 1 calc R U . . .
H38B H 0.2456 0.2640 -0.0966 0.121 Uiso 1 1 calc R U . . .
H38C H 0.3712 0.3261 -0.0740 0.121 Uiso 1 1 calc R U . . .
C39 C 0.1585(3) 0.44963(14) 0.03335(12) 0.0680(7) Uani 1 1 d . . . . .
H39 H 0.1072 0.4079 0.0502 0.082 Uiso 1 1 calc R U . . .
C40 C 0.1685(2) 0.53113(13) 0.05737(11) 0.0575(6) Uani 1 1 d . . . . .
H40 H 0.1214 0.5445 0.0894 0.069 Uiso 1 1 calc R U . . .
Cl1 Cl 0.58167(8) 0.51247(5) 0.22469(4) 0.0960(3) Uani 1 1 d . . . . .
N1 N 0.28047(17) 0.88504(10) 0.10973(7) 0.0414(4) Uani 1 1 d . . . . .
N2 N 0.28110(17) 0.82745(10) 0.15618(7) 0.0417(4) Uani 1 1 d . . . . .
N3 N 0.03995(18) 0.69019(11) 0.21274(7) 0.0456(4) Uani 1 1 d . . . . .
O1 O -0.02155(16) 0.82272(10) 0.17245(6) 0.0555(4) Uani 1 1 d . . . . .
O2 O 0.37461(15) 0.72153(9) 0.05619(7) 0.0523(4) Uani 1 1 d . . . . .
O3 O 0.20281(18) 0.34770(10) -0.03703(9) 0.0787(5) Uani 1 1 d . . . . .

loop_
_atom_site_aniso_label
_atom_site_aniso_U_11
_atom_site_aniso_U_22
_atom_site_aniso_U_33
_atom_site_aniso_U_23
_atom_site_aniso_U_13
_atom_site_aniso_U_12
C1 0.0445(12) 0.0373(11) 0.0448(12) 0.0068(9) 0.0124(10) 0.0077(9)
C2 0.0516(13) 0.0458(12) 0.0527(14) 0.0099(11) 0.0062(11) 0.0001(10)
C3 0.0577(15) 0.0498(13) 0.0737(17) 0.0205(12) 0.0131(13) -0.0035(11)
C4 0.0638(16) 0.0590(15) 0.0613(16) 0.0263(12) 0.0192(13) 0.0091(13)
C5 0.0563(14) 0.0619(14) 0.0451(13) 0.0158(11) 0.0096(11) 0.0135(12)
C6 0.0462(12) 0.0472(12) 0.0431(13) 0.0061(10) 0.0103(10) 0.0091(10)
C7 0.0568(14) 0.0617(14) 0.0409(13) 0.0082(11) -0.0010(10) 0.0001(12)
C8 0.0589(14) 0.0507(13) 0.0397(12) 0.0003(10) 0.0022(10) -0.0071(11)
C9 0.0406(11) 0.0411(11) 0.0360(11) 0.0024(9) 0.0079(9) 0.0013(9)
C10 0.0414(11) 0.0357(10) 0.0383(12) 0.0012(9) 0.0086(10) 0.0027(9)
C11 0.0657(15) 0.0617(14) 0.0426(14) 0.0018(11) 0.0055(12) -0.0025(12)
C12 0.104(2) 0.091(2) 0.0411(15) 0.0032(13) -0.0107(15) -0.0051(18)
C13 0.078(2) 0.125(3) 0.080(2) -0.001(2) -0.0282(17) -0.031(2)
C14 0.0641(18) 0.122(3) 0.086(2) 0.0037(19) -0.0103(16) -0.0334(17)
C15 0.0554(15) 0.0756(17) 0.0582(15) 0.0040(13) 0.0009(12) -0.0193(13)
C16 0.0475(12) 0.0371(11) 0.0402(12) -0.0012(9) 0.0017(10) -0.0015(10)
C17 0.0730(17) 0.091(2) 0.0606(17) 0.0172(15) 0.0251(14) -0.0109(15)
C18 0.099(2) 0.121(3) 0.060(2) 0.0224(19) 0.0336(17) 0.010(2)
C19 0.111(3) 0.125(3) 0.0450(17) -0.0056(19) 0.0242(17) 0.024(2)
C20 0.114(3) 0.095(2) 0.074(2) -0.0282(18) 0.0285(19) -0.0105(19)
C21 0.0884(19) 0.0776(18) 0.0549(16) -0.0055(14) 0.0294(14) -0.0093(15)
C22 0.0471(13) 0.0677(15) 0.0449(13) 0.0058(12) 0.0183(10) 0.0001(11)
C23 0.0501(13) 0.0737(16) 0.0516(14) 0.0041(12) 0.0179(11) -0.0149(12)
C24 0.0444(12) 0.0477(12) 0.0315(11) -0.0001(9) 0.0057(9) -0.0002(10)
C25 0.0404(11) 0.0362(10) 0.0362(11) 0.0024(9) 0.0072(9) -0.0025(9)
C26 0.0454(12) 0.0383(10) 0.0365(11) 0.0036(9) 0.0037(9) -0.0020(10)
C27 0.0477(13) 0.0454(12) 0.0510(13) 0.0061(10) 0.0050(10) -0.0012(10)
C28 0.0591(15) 0.0461(13) 0.0648(16) 0.0080(12) -0.0008(12) 0.0079(11)
C29 0.0824(19) 0.0419(13) 0.0734(17) 0.0192(12) 0.0012(15) 0.0002(13)
C30 0.0753(17) 0.0501(13) 0.0559(15) 0.0120(11) 0.0136(13) -0.0117(13)
C31 0.0537(13) 0.0419(11) 0.0395(12) 0.0028(10) 0.0062(10) -0.0079(10)
C32 0.0387(11) 0.0354(10) 0.0369(11) 0.0010(9) 0.0085(9) -0.0049(8)
C33 0.0423(12) 0.0408(11) 0.0368(11) 0.0038(9) 0.0088(9) -0.0010(10)
C34 0.0434(12) 0.0420(11) 0.0438(12) -0.0003(10) 0.0117(10) 0.0018(9)
C35 0.0769(17) 0.0545(14) 0.0672(16) -0.0113(12) 0.0345(14) -0.0138(12)
C36 0.0764(17) 0.0637(16) 0.0640(16) -0.0188(13) 0.0310(13) -0.0056(13)
C37 0.0505(14) 0.0468(13) 0.0681(16) -0.0108(12) 0.0066(12) 0.0011(11)
C38 0.0805(18) 0.0689(17) 0.091(2) -0.0366(15) 0.0062(16) 0.0053(14)
C39 0.0767(17) 0.0441(13) 0.0911(19) -0.0031(13) 0.0381(15) -0.0087(12)
C40 0.0707(16) 0.0444(13) 0.0636(15) -0.0044(11) 0.0300(13) -0.0031(11)
Cl1 0.0775(5) 0.0751(5) 0.1320(7) 0.0258(4) 0.0050(4) 0.0317(4)
N1 0.0478(10) 0.0364(9) 0.0399(10) 0.0048(8) 0.0066(8) -0.0028(8)
N2 0.0475(10) 0.0390(9) 0.0371(10) 0.0072(8) 0.0016(8) -0.0086(8)
N3 0.0470(10) 0.0520(10) 0.0404(10) 0.0057(8) 0.0149(8) -0.0054(9)
O1 0.0539(9) 0.0646(10) 0.0503(9) 0.0075(7) 0.0154(7) 0.0164(8)
O2 0.0474(9) 0.0505(8) 0.0627(10) -0.0039(7) 0.0204(7) -0.0080(7)
O3 0.0784(12) 0.0529(10) 0.1092(14) -0.0318(10) 0.0286(11) -0.0086(9)

loop_
_atom_type_symbol
_atom_type_description
_atom_type_scat_dispersion_real
_atom_type_scat_dispersion_imag
_atom_type_scat_source
C C 0.0033 0.0016 'International Tables Vol C Tables 4.2.6.8 and 6.1.1.4'
H H 0.0000 0.0000 'International Tables Vol C Tables 4.2.6.8 and 6.1.1.4'
N N 0.0061 0.0033 'International Tables Vol C Tables 4.2.6.8 and 6.1.1.4'
O O 0.0106 0.0060 'International Tables Vol C Tables 4.2.6.8 and 6.1.1.4'
Cl Cl 0.1484 0.1585 'International Tables Vol C Tables 4.2.6.8 and 6.1.1.4'

loop_
_geom_angle_atom_site_label_1
_geom_angle_atom_site_label_2
_geom_angle_atom_site_label_3
_geom_angle
_geom_angle_site_symmetry_1
_geom_angle_site_symmetry_3
_geom_angle_publ_flag
C2 C1 C6 118.93(18) . . ?
C2 C1 C10 121.24(18) . . ?
C6 C1 C10 119.82(18) . . ?
C3 C2 C1 121.1(2) . . ?
C3 C2 H2 119.5 . . ?
C1 C2 H2 119.5 . . ?
C4 C3 C2 120.1(2) . . ?
C4 C3 H3 119.9 . . ?
C2 C3 H3 119.9 . . ?
C5 C4 C3 119.6(2) . . ?
C5 C4 H4 120.2 . . ?
C3 C4 H4 120.2 . . ?
C4 C5 C6 121.7(2) . . ?
C4 C5 H5 119.2 . . ?
C6 C5 H5 119.2 . . ?
C5 C6 C1 118.6(2) . . ?
C5 C6 C7 120.88(19) . . ?
C1 C6 C7 120.51(18) . . ?
C6 C7 C8 111.04(17) . . ?
C6 C7 H7A 109.4 . . ?
C8 C7 H7A 109.4 . . ?
C6 C7 H7B 109.4 . . ?
C8 C7 H7B 109.4 . . ?
H7A C7 H7B 108.0 . . ?
C7 C8 C9 109.58(17) . . ?
C7 C8 H8A 109.8 . . ?
C9 C8 H8A 109.8 . . ?
C7 C8 H8B 109.8 . . ?
C9 C8 H8B 109.8 . . ?
H8A C8 H8B 108.2 . . ?
C10 C9 C8 112.26(16) . . ?
C10 C9 C32 109.77(15) . . ?
C8 C9 C32 113.37(16) . . ?
C10 C9 H9 107.0 . . ?
C8 C9 H9 107.0 . . ?
C32 C9 H9 107.0 . . ?
N1 C10 C1 117.00(17) . . ?
N1 C10 C9 124.02(17) . . ?
C1 C10 C9 118.98(17) . . ?
C16 C11 C12 119.4(2) . . ?
C16 C11 H11 120.3 . . ?
C12 C11 H11 120.3 . . ?
C13 C12 C11 120.4(3) . . ?
C13 C12 H12 119.8 . . ?
C11 C12 H12 119.8 . . ?
C14 C13 C12 119.7(3) . . ?
C14 C13 H13 120.1 . . ?
C12 C13 H13 120.1 . . ?
C13 C14 C15 120.6(3) . . ?
C13 C14 H14 119.7 . . ?
C15 C14 H14 119.7 . . ?
C14 C15 C16 120.6(2) . . ?
C14 C15 H15 119.7 . . ?
C16 C15 H15 119.7 . . ?
C15 C16 C11 119.3(2) . . ?
C15 C16 N2 120.00(19) . . ?
C11 C16 N2 120.71(19) . . ?
C18 C17 C22 120.4(3) . . ?
C18 C17 H17 119.8 . . ?
C22 C17 H17 119.8 . . ?
C19 C18 C17 120.5(3) . . ?
C19 C18 H18 119.7 . . ?
C17 C18 H18 119.7 . . ?
C18 C19 C20 120.2(3) . . ?
C18 C19 H19 119.9 . . ?
C20 C19 H19 119.9 . . ?
C21 C20 C19 119.3(3) . . ?
C21 C20 H20 120.4 . . ?
C19 C20 H20 120.4 . . ?
C22 C21 C20 120.4(3) . . ?
C22 C21 H21 119.8 . . ?
C20 C21 H21 119.8 . . ?
C17 C22 C21 119.2(2) . . ?
C17 C22 C23 120.3(2) . . ?
C21 C22 C23 120.4(2) . . ?
N3 C23 C22 113.48(18) . . ?
N3 C23 H23A 108.9 . . ?
C22 C23 H23A 108.9 . . ?
N3 C23 H23B 108.9 . . ?
C22 C23 H23B 108.9 . . ?
H23A C23 H23B 107.7 . . ?
O1 C24 N3 125.52(19) . . ?
O1 C24 C25 126.83(18) . . ?
N3 C24 C25 107.61(17) . . ?
N2 C25 C26 115.89(15) . . ?
N2 C25 C24 112.55(15) . . ?
C26 C25 C24 101.57(15) . . ?
N2 C25 C32 110.82(14) . . ?
C26 C25 C32 109.27(15) . . ?
C24 C25 C32 105.97(15) . . ?
C27 C26 C31 120.63(18) . . ?
C27 C26 C25 130.82(18) . . ?
C31 C26 C25 108.49(17) . . ?
C26 C27 C28 117.8(2) . . ?
C26 C27 H27 121.1 . . ?
C28 C27 H27 121.1 . . ?
C29 C28 C27 121.9(2) . . ?
C29 C28 Cl1 119.79(18) . . ?
C27 C28 Cl1 118.27(19) . . ?
C28 C29 C30 120.3(2) . . ?
C28 C29 H29 119.8 . . ?
C30 C29 H29 119.8 . . ?
C31 C30 C29 117.8(2) . . ?
C31 C30 H30 121.1 . . ?
C29 C30 H30 121.1 . . ?
C30 C31 C26 121.5(2) . . ?
C30 C31 N3 128.5(2) . . ?
C26 C31 N3 109.98(17) . . ?
C33 C32 C9 110.68(15) . . ?
C33 C32 C25 111.19(15) . . ?
C9 C32 C25 109.89(15) . . ?
C33 C32 H32 108.3 . . ?
C9 C32 H32 108.3 . . ?
C25 C32 H32 108.3 . . ?
O2 C33 C34 120.52(18) . . ?
O2 C33 C32 119.96(17) . . ?
C34 C33 C32 119.46(17) . . ?
C35 C34 C40 117.83(19) . . ?
C35 C34 C33 118.87(18) . . ?
C40 C34 C33 123.28(18) . . ?
C34 C35 C36 122.0(2) . . ?
C34 C35 H35 119.0 . . ?
C36 C35 H35 119.0 . . ?
C37 C36 C35 119.3(2) . . ?
C37 C36 H36 120.3 . . ?
C35 C36 H36 120.3 . . ?
O3 C37 C36 124.4(2) . . ?
O3 C37 C39 115.9(2) . . ?
C36 C37 C39 119.7(2) . . ?
O3 C38 H38A 109.5 . . ?
O3 C38 H38B 109.5 . . ?
H38A C38 H38B 109.5 . . ?
O3 C38 H38C 109.5 . . ?
H38A C38 H38C 109.5 . . ?
H38B C38 H38C 109.5 . . ?
C40 C39 C37 120.7(2) . . ?
C40 C39 H39 119.7 . . ?
C37 C39 H39 119.7 . . ?
C39 C40 C34 120.5(2) . . ?
C39 C40 H40 119.8 . . ?
C34 C40 H40 119.8 . . ?
C10 N1 N2 120.58(16) . . ?
N1 N2 C16 113.93(15) . . ?
N1 N2 C25 123.81(15) . . ?
C16 N2 C25 120.95(15) . . ?
C24 N3 C31 110.74(17) . . ?
C24 N3 C23 123.45(18) . . ?
C31 N3 C23 125.08(17) . . ?
C37 O3 C38 118.5(2) . . ?

loop_
_geom_bond_atom_site_label_1
_geom_bond_atom_site_label_2
_geom_bond_distance
_geom_bond_site_symmetry_2
_geom_bond_publ_flag
C1 C2 1.389(3) . ?
C1 C6 1.405(3) . ?
C1 C10 1.481(3) . ?
C2 C3 1.380(3) . ?
C2 H2 0.9300 . ?
C3 C4 1.373(3) . ?
C3 H3 0.9300 . ?
C4 C5 1.372(3) . ?
C4 H4 0.9300 . ?
C5 C6 1.392(3) . ?
C5 H5 0.9300 . ?
C6 C7 1.496(3) . ?
C7 C8 1.518(3) . ?
C7 H7A 0.9700 . ?
C7 H7B 0.9700 . ?
C8 C9 1.521(3) . ?
C8 H8A 0.9700 . ?
C8 H8B 0.9700 . ?
C9 C10 1.502(3) . ?
C9 C32 1.533(2) . ?
C9 H9 0.9800 . ?
C10 N1 1.285(2) . ?
C11 C16 1.380(3) . ?
C11 C12 1.392(3) . ?
C11 H11 0.9300 . ?
C12 C13 1.371(4) . ?
C12 H12 0.9300 . ?
C13 C14 1.361(4) . ?
C13 H13 0.9300 . ?
C14 C15 1.369(3) . ?
C14 H14 0.9300 . ?
C15 C16 1.378(3) . ?
C15 H15 0.9300 . ?
C16 N2 1.413(2) . ?
C17 C18 1.366(4) . ?
C17 C22 1.370(3) . ?
C17 H17 0.9300 . ?
C18 C19 1.350(4) . ?
C18 H18 0.9300 . ?
C19 C20 1.379(4) . ?
C19 H19 0.9300 . ?
C20 C21 1.378(4) . ?
C20 H20 0.9300 . ?
C21 C22 1.371(3) . ?
C21 H21 0.9300 . ?
C22 C23 1.495(3) . ?
C23 N3 1.457(3) . ?
C23 H23A 0.9700 . ?
C23 H23B 0.9700 . ?
C24 O1 1.210(2) . ?
C24 N3 1.370(3) . ?
C24 C25 1.543(3) . ?
C25 N2 1.459(2) . ?
C25 C26 1.518(3) . ?
C25 C32 1.559(3) . ?
C26 C27 1.373(3) . ?
C26 C31 1.384(3) . ?
C27 C28 1.387(3) . ?
C27 H27 0.9300 . ?
C28 C29 1.371(3) . ?
C28 Cl1 1.741(2) . ?
C29 C30 1.388(3) . ?
C29 H29 0.9300 . ?
C30 C31 1.381(3) . ?
C30 H30 0.9300 . ?
C31 N3 1.411(3) . ?
C32 C33 1.521(3) . ?
C32 H32 0.9800 . ?
C33 O2 1.216(2) . ?
C33 C34 1.485(3) . ?
C34 C35 1.378(3) . ?
C34 C40 1.385(3) . ?
C35 C36 1.381(3) . ?
C35 H35 0.9300 . ?
C36 C37 1.368(3) . ?
C36 H36 0.9300 . ?
C37 O3 1.366(3) . ?
C37 C39 1.378(3) . ?
C38 O3 1.414(3) . ?
C38 H38A 0.9600 . ?
C38 H38B 0.9600 . ?
C38 H38C 0.9600 . ?
C39 C40 1.377(3) . ?
C39 H39 0.9300 . ?
C40 H40 0.9300 . ?
N1 N2 1.376(2) . ?
